data_4036596
loop_
_publ_author_name
'Tabata, Hidetsugu'
'Yoneda, Tetsuya'
'Tasaka, Tomohiko'
'Ito, Shigekazu'
'Oshitari, Tetsuta'
'Takahashi, Hideyo'
'Natsugari, Hideaki'

_publ_section_title
;
 Stereochemistry of N-Benzoyl-5-substituted-1-benzazepines Revisited:
 Synthesis of the Conformationally Biased Derivatives and Revision of the
 Reported Structure.
;
_journal_issue 8
_journal_name_full 'The Journal of organic chemistry'
_journal_page_first 3136
_journal_page_last 3148
_journal_paper_doi 10.1021/acs.joc.5b02900
_journal_volume 81
_journal_year 2016
_chemical_formula_moiety 'C20 H24 N2 O'
_chemical_formula_sum 'C20 H24 N2 O'
_chemical_formula_weight 308.42
_space_group_IT_number 2
_space_group_name_Hall '-P 1'
_space_group_name_H-M_alt 'P -1'
_symmetry_cell_setting triclinic
_symmetry_Int_Tables_number 2
_symmetry_space_group_name_Hall '-P 1'
_symmetry_space_group_name_H-M 'P -1'
_atom_sites_solution_hydrogens geom
_atom_sites_solution_primary direct
_atom_sites_solution_secondary difmap
_cell_angle_alpha 78.3301(10)
_cell_angle_beta 82.1889(10)
_cell_angle_gamma 75.9060(10)
_cell_formula_units_Z 2
_cell_length_a 9.25139(17)
_cell_length_b 9.35470(17)
_cell_length_c 10.33663(19)
_cell_measurement_reflns_used 7786
_cell_measurement_temperature 173
_cell_measurement_theta_max 68.18
_cell_measurement_theta_min 4.38
_cell_volume 846.17(3)
_computing_cell_refinement 'RAPID AUTO'
_computing_data_collection 'RAPID AUTO (Rigaku, ????)'
_computing_data_reduction 'RAPID AUTO'
_computing_molecular_graphics 'CrystalStructure 4.0'
_computing_publication_material 'CrystalStructure 4.0 (Rigaku, 2010)'
_computing_structure_refinement 'CRYSTALS (Carruthers, et al., 1999)'
_computing_structure_solution 'SIR92 (Altomare, et al., 1994)'
_diffrn_ambient_temperature 173
_diffrn_detector_area_resol_mean 10.000
_diffrn_measured_fraction_theta_full 0.978
_diffrn_measured_fraction_theta_max 0.978
_diffrn_measurement_device_type 'Rigaku R-AXIS RAPID'
_diffrn_measurement_method \w
_diffrn_radiation_type 'Cu K\a'
_diffrn_radiation_wavelength 1.54187
_diffrn_reflns_av_R_equivalents 0.0286
_diffrn_reflns_limit_h_max 10
_diffrn_reflns_limit_h_min -11
_diffrn_reflns_limit_k_max 11
_diffrn_reflns_limit_k_min -11
_diffrn_reflns_limit_l_max 12
_diffrn_reflns_limit_l_min -12
_diffrn_reflns_number 8882
_diffrn_reflns_theta_full 68.21
_diffrn_reflns_theta_max 68.21
_diffrn_standards_number 0
_exptl_absorpt_coefficient_mu 0.583
_exptl_absorpt_correction_T_max 0.890
_exptl_absorpt_correction_T_min 0.789
_exptl_absorpt_correction_type multi-scan
_exptl_absorpt_process_details 'ABSCOR (Rigaku, 1995)'
_exptl_crystal_colour colorless
_exptl_crystal_density_diffrn 1.210
_exptl_crystal_density_method 'not measured'
_exptl_crystal_description block
_exptl_crystal_F_000 332.00
_exptl_crystal_size_max 0.250
_exptl_crystal_size_mid 0.250
_exptl_crystal_size_min 0.200
_refine_diff_density_max 0.258
_refine_diff_density_min -0.295
_refine_ls_extinction_method none
_refine_ls_goodness_of_fit_ref 1.683
_refine_ls_hydrogen_treatment constr
_refine_ls_number_parameters 232
_refine_ls_number_reflns 3027
_refine_ls_R_factor_gt 0.0509
_refine_ls_shift/su_max 0.000
_refine_ls_structure_factor_coef Fsqd
_refine_ls_weighting_details 'w = 1/[0.0010Fo^2^ + 1.0000\s(Fo^2^)]/(4Fo^2^)'
_refine_ls_weighting_scheme calc
_refine_ls_wR_factor_ref 0.1657
_reflns_number_gt 2423
_reflns_number_total 3027
_reflns_threshold_expression F^2^>2.0\s(F^2^)
_cod_data_source_file jo5b02900_si_005.cif
_cod_data_source_block 140918(HTA12-146-36)
_cod_database_code 4036596

loop_
_symmetry_equiv_pos_site_id
_symmetry_equiv_pos_as_xyz
1 +X,+Y,+Z
2 -X,-Y,-Z

loop_
_atom_site_label
_atom_site_type_symbol
_atom_site_fract_x
_atom_site_fract_y
_atom_site_fract_z
_atom_site_U_iso_or_equiv
_atom_site_adp_type
_atom_site_occupancy
_atom_site_symmetry_multiplicity
_atom_site_calc_flag
_atom_site_refinement_flags
O1 O -0.07597(16) 0.33546(17) 0.82369(15) 0.0588(5) Uani 1.0 2 d .
N1 N 0.15912(17) 0.36961(18) 0.76661(15) 0.0420(5) Uani 1.0 2 d .
N2 N 0.42916(18) 0.68585(16) 0.73032(14) 0.0388(5) Uani 1.0 2 d .
C1 C 0.1152(3) 0.4355(3) 0.63165(19) 0.0513(7) Uani 1.0 2 d .
C2 C 0.2426(3) 0.4797(3) 0.53595(19) 0.0533(7) Uani 1.0 2 d .
C3 C 0.3016(3) 0.6063(3) 0.56599(18) 0.0490(7) Uani 1.0 2 d .
C4 C 0.3348(2) 0.5870(2) 0.71134(17) 0.0382(6) Uani 1.0 2 d .
C5 C 0.40561(19) 0.4240(2) 0.76028(16) 0.0328(5) Uani 1.0 2 d .
C6 C 0.5575(2) 0.3728(2) 0.77423(16) 0.0341(5) Uani 1.0 2 d .
C7 C 0.6210(2) 0.2217(2) 0.81323(17) 0.0386(6) Uani 1.0 2 d .
C8 C 0.5306(3) 0.1188(2) 0.83773(19) 0.0430(6) Uani 1.0 2 d .
C9 C 0.3794(3) 0.1675(3) 0.8228(2) 0.0443(6) Uani 1.0 2 d .
C10 C 0.3163(2) 0.3186(2) 0.78565(18) 0.0375(6) Uani 1.0 2 d .
C11 C 0.4180(3) 0.6954(3) 0.87042(18) 0.0432(6) Uani 1.0 2 d .
C12 C 0.3926(3) 0.8369(3) 0.6537(2) 0.0559(7) Uani 1.0 2 d .
C13 C 0.0498(2) 0.3266(3) 0.8584(2) 0.0440(6) Uani 1.0 2 d .
C14 C 0.0825(2) 0.2746(2) 0.9994(2) 0.0417(6) Uani 1.0 2 d .
C15 C 0.1651(2) 0.3402(2) 1.06321(19) 0.0410(6) Uani 1.0 2 d .
C16 C 0.1900(3) 0.2880(3) 1.1950(2) 0.0467(6) Uani 1.0 2 d .
C17 C 0.1333(3) 0.1677(3) 1.2669(3) 0.0528(7) Uani 1.0 2 d .
C18 C 0.0481(3) 0.1044(3) 1.2031(3) 0.0574(7) Uani 1.0 2 d .
C19 C 0.0204(3) 0.1579(3) 1.0729(3) 0.0520(7) Uani 1.0 2 d .
C20 C 0.1650(4) 0.1081(3) 1.4090(3) 0.0771(9) Uani 1.0 2 d .
H1 H 0.0765 0.3629 0.5997 0.0642 Uiso 1.0 2 calc R
H2 H 0.0362 0.5241 0.6388 0.0640 Uiso 1.0 2 calc R
H3 H 0.3234 0.3911 0.5388 0.0648 Uiso 1.0 2 calc R
H4 H 0.2076 0.5079 0.4481 0.0651 Uiso 1.0 2 calc R
H5 H 0.3942 0.6120 0.5107 0.0569 Uiso 1.0 2 calc R
H6 H 0.2280 0.6990 0.5445 0.0575 Uiso 1.0 2 calc R
H7 H 0.2391 0.6126 0.7643 0.0454 Uiso 1.0 2 calc R
H8 H 0.6183 0.4415 0.7571 0.0417 Uiso 1.0 2 calc R
H9 H 0.7229 0.1898 0.8230 0.0461 Uiso 1.0 2 calc R
H10 H 0.5718 0.0175 0.8638 0.0515 Uiso 1.0 2 calc R
H11 H 0.3187 0.0987 0.8380 0.0554 Uiso 1.0 2 calc R
H12 H 0.4482 0.5968 0.9211 0.0530 Uiso 1.0 2 calc R
H13 H 0.3162 0.7379 0.8989 0.0531 Uiso 1.0 2 calc R
H14 H 0.4815 0.7573 0.8839 0.0528 Uiso 1.0 2 calc R
H15 H 0.4529 0.8969 0.6762 0.0656 Uiso 1.0 2 calc R
H16 H 0.2887 0.8806 0.6738 0.0663 Uiso 1.0 2 calc R
H17 H 0.4114 0.8329 0.5607 0.0658 Uiso 1.0 2 calc R
H18 H 0.2041 0.4203 1.0161 0.0500 Uiso 1.0 2 calc R
H19 H 0.2448 0.3339 1.2365 0.0561 Uiso 1.0 2 calc R
H20 H 0.0095 0.0238 1.2497 0.0662 Uiso 1.0 2 calc R
H21 H -0.0403 0.1168 1.0330 0.0633 Uiso 1.0 2 calc R
H22 H 0.1937 0.0007 1.4228 0.0879 Uiso 1.0 2 calc R
H23 H 0.0768 0.1385 1.4664 0.0877 Uiso 1.0 2 calc R
H24 H 0.2449 0.1469 1.4288 0.0876 Uiso 1.0 2 calc R

loop_
_atom_site_aniso_label
_atom_site_aniso_U_11
_atom_site_aniso_U_22
_atom_site_aniso_U_33
_atom_site_aniso_U_12
_atom_site_aniso_U_13
_atom_site_aniso_U_23
O1 0.0379(9) 0.0678(11) 0.0802(11) -0.0161(8) -0.0069(8) -0.0286(8)
N1 0.0294(9) 0.0525(11) 0.0496(10) -0.0083(8) -0.0084(7) -0.0196(8)
N2 0.0428(10) 0.0354(9) 0.0379(9) -0.0086(7) -0.0063(7) -0.0046(7)
C1 0.0374(12) 0.0736(16) 0.0499(12) -0.0073(11) -0.0146(10) -0.0262(11)
C2 0.0438(13) 0.0784(16) 0.0409(12) -0.0062(12) -0.0098(10) -0.0233(11)
C3 0.0475(13) 0.0583(14) 0.0375(11) -0.0037(11) -0.0060(9) -0.0085(9)
C4 0.0356(11) 0.0421(11) 0.0357(10) -0.0039(9) -0.0053(8) -0.0086(8)
C5 0.0308(10) 0.0400(10) 0.0305(9) -0.0056(8) -0.0061(8) -0.0133(8)
C6 0.0342(10) 0.0388(10) 0.0324(9) -0.0102(8) -0.0024(8) -0.0111(8)
C7 0.0299(11) 0.0422(11) 0.0437(11) -0.0027(8) -0.0047(8) -0.0134(9)
C8 0.0367(11) 0.0346(11) 0.0573(12) -0.0028(9) -0.0037(9) -0.0137(9)
C9 0.0374(12) 0.0409(12) 0.0599(13) -0.0127(9) 0.0006(10) -0.0200(9)
C10 0.0299(11) 0.0431(11) 0.0440(11) -0.0062(8) -0.0045(8) -0.0198(9)
C11 0.0445(12) 0.0436(12) 0.0447(11) -0.0093(9) -0.0040(9) -0.0158(9)
C12 0.0657(16) 0.0429(13) 0.0556(13) -0.0092(11) -0.0067(11) -0.0035(10)
C13 0.0313(11) 0.0439(12) 0.0643(13) -0.0106(9) -0.0032(10) -0.0250(10)
C14 0.0289(10) 0.0349(11) 0.0620(13) -0.0050(8) 0.0026(9) -0.0174(9)
C15 0.0350(11) 0.0365(11) 0.0538(12) -0.0113(8) -0.0001(9) -0.0117(9)
C16 0.0432(12) 0.0418(11) 0.0554(13) -0.0096(9) 0.0005(10) -0.0127(9)
C17 0.0420(13) 0.0418(12) 0.0649(14) -0.0016(10) 0.0089(10) -0.0053(10)
C18 0.0455(14) 0.0351(12) 0.0847(17) -0.0089(10) 0.0131(12) -0.0067(11)
C19 0.0399(13) 0.0402(12) 0.0783(16) -0.0113(10) 0.0057(11) -0.0205(11)
C20 0.080(2) 0.0665(17) 0.0717(17) -0.0126(15) 0.0017(14) 0.0083(13)

loop_
_atom_type_symbol
_atom_type_description
_atom_type_scat_dispersion_real
_atom_type_scat_dispersion_imag
_atom_type_scat_source
C C 0.0181 0.0091
;
International Tables for Crystallography
(1992, Vol. C, Tables 4.2.6.8 and 6.1.1.4)
;
H H 0.0000 0.0000
;
International Tables for Crystallography
(1992, Vol. C, Table 6.1.1.4)
;
O O 0.0492 0.0322
;
International Tables for Crystallography
(1992, Vol. C, Tables 4.2.6.8 and 6.1.1.4)
;
N N 0.0311 0.0180
;
International Tables for Crystallography
(1992, Vol. C, Tables 4.2.6.8 and 6.1.1.4)
;

loop_
_geom_angle_atom_site_label_1
_geom_angle_atom_site_label_2
_geom_angle_atom_site_label_3
_geom_angle
_geom_angle_publ_flag
C1 N1 C10 118.68(15) yes
C1 N1 C13 116.54(17) yes
C10 N1 C13 122.67(15) yes
C4 N2 C11 109.48(15) yes
C4 N2 C12 114.35(17) yes
C11 N2 C12 108.79(16) yes
N1 C1 C2 113.28(17) yes
C1 C2 C3 115.38(19) yes
C2 C3 C4 114.17(16) yes
N2 C4 C3 113.01(15) yes
N2 C4 C5 111.10(16) yes
C3 C4 C5 109.16(16) yes
C4 C5 C6 122.84(18) yes
C4 C5 C10 119.02(16) yes
C6 C5 C10 118.04(16) yes
C5 C6 C7 121.78(19) yes
C6 C7 C8 119.34(18) yes
C7 C8 C9 119.72(17) yes
C8 C9 C10 120.7(2) yes
N1 C10 C5 118.63(16) yes
N1 C10 C9 120.88(19) yes
C5 C10 C9 120.43(17) yes
O1 C13 N1 119.72(19) yes
O1 C13 C14 121.16(18) yes
N1 C13 C14 119.09(18) yes
C13 C14 C15 123.65(18) yes
C13 C14 C19 117.9(2) yes
C15 C14 C19 118.4(2) yes
C14 C15 C16 120.92(19) yes
C15 C16 C17 120.7(3) yes
C16 C17 C18 118.1(2) yes
C16 C17 C20 120.5(3) yes
C18 C17 C20 121.4(3) yes
C17 C18 C19 121.4(2) yes
C14 C19 C18 120.4(3) yes
N1 C1 H1 107.800 no
N1 C1 H2 107.177 no
C2 C1 H1 110.055 no
C2 C1 H2 108.991 no
H1 C1 H2 109.452 no
C1 C2 H3 106.592 no
C1 C2 H4 107.386 no
C3 C2 H3 108.604 no
C3 C2 H4 109.279 no
H3 C2 H4 109.467 no
C2 C3 H5 108.525 no
C2 C3 H6 108.240 no
C4 C3 H5 107.580 no
C4 C3 H6 108.769 no
H5 C3 H6 109.501 no
N2 C4 H7 107.720 no
C3 C4 H7 107.723 no
C5 C4 H7 107.940 no
C5 C6 H8 118.992 no
C7 C6 H8 119.231 no
C6 C7 H9 120.447 no
C8 C7 H9 120.216 no
C7 C8 H10 120.086 no
C9 C8 H10 120.198 no
C8 C9 H11 119.940 no
C10 C9 H11 119.377 no
N2 C11 H12 109.331 no
N2 C11 H13 109.248 no
N2 C11 H14 109.923 no
H12 C11 H13 109.448 no
H12 C11 H14 109.446 no
H13 C11 H14 109.431 no
N2 C12 H15 109.684 no
N2 C12 H16 109.251 no
N2 C12 H17 109.561 no
H15 C12 H16 109.443 no
H15 C12 H17 109.445 no
H16 C12 H17 109.442 no
C14 C15 H18 119.139 no
C16 C15 H18 119.941 no
C15 C16 H19 119.767 no
C17 C16 H19 119.541 no
C17 C18 H20 119.162 no
C19 C18 H20 119.427 no
C14 C19 H21 119.450 no
C18 C19 H21 120.160 no
C17 C20 H22 109.545 no
C17 C20 H23 109.484 no
C17 C20 H24 109.475 no
H22 C20 H23 109.440 no
H22 C20 H24 109.441 no
H23 C20 H24 109.442 no

loop_
_geom_bond_atom_site_label_1
_geom_bond_atom_site_label_2
_geom_bond_distance
_geom_bond_publ_flag
O1 C13 1.242(3) yes
N1 C1 1.475(3) yes
N1 C10 1.444(3) yes
N1 C13 1.367(3) yes
N2 C4 1.473(3) yes
N2 C11 1.457(3) yes
N2 C12 1.458(3) yes
C1 C2 1.514(3) yes
C2 C3 1.519(4) yes
C3 C4 1.540(3) yes
C4 C5 1.517(3) yes
C5 C6 1.387(3) yes
C5 C10 1.398(3) yes
C6 C7 1.391(3) yes
C7 C8 1.387(3) yes
C8 C9 1.382(3) yes
C9 C10 1.388(3) yes
C13 C14 1.489(3) yes
C14 C15 1.387(4) yes
C14 C19 1.397(3) yes
C15 C16 1.382(3) yes
C16 C17 1.392(3) yes
C17 C18 1.390(4) yes
C17 C20 1.504(4) yes
C18 C19 1.373(4) yes
C1 H1 0.970 no
C1 H2 0.970 no
C2 H3 0.970 no
C2 H4 0.970 no
C3 H5 0.970 no
C3 H6 0.970 no
C4 H7 0.980 no
C6 H8 0.930 no
C7 H9 0.930 no
C8 H10 0.930 no
C9 H11 0.930 no
C11 H12 0.960 no
C11 H13 0.960 no
C11 H14 0.960 no
C12 H15 0.960 no
C12 H16 0.960 no
C12 H17 0.960 no
C15 H18 0.930 no
C16 H19 0.930 no
C18 H20 0.930 no
C19 H21 0.930 no
C20 H22 0.960 no
C20 H23 0.960 no
C20 H24 0.960 no

loop_
_geom_contact_atom_site_label_1
_geom_contact_atom_site_label_2
_geom_contact_distance
_geom_contact_publ_flag
_geom_contact_site_symmetry_2
O1 C1 2.654(3) no .
O1 C10 3.565(3) no .
O1 C15 3.563(3) no .
O1 C19 2.892(3) no .
N1 C3 3.124(3) no .
N1 C4 2.827(3) no .
N1 C15 3.029(3) no .
N2 C6 2.847(3) no .
C1 C4 3.024(4) no .
C1 C5 3.126(3) no .
C1 C9 3.534(3) no .
C2 C5 2.829(3) no .
C2 C10 2.793(3) no .
C3 C6 3.460(3) no .
C3 C10 3.138(3) no .
C3 C12 2.840(4) no .
C5 C8 2.801(3) no .
C5 C11 3.017(3) no .
C5 C13 3.588(3) no .
C6 C9 2.754(3) no .
C6 C11 3.276(3) no .
C7 C10 2.777(3) no .
C9 C13 3.059(3) no .
C9 C14 3.150(3) no .
C9 C15 3.383(3) no .
C10 C14 2.915(3) no .
C10 C15 3.039(3) no .
C14 C17 2.805(3) no .
C15 C18 2.752(3) no .
C16 C19 2.762(4) no .
O1 C6 3.421(3) no 1_455
O1 C7 3.254(3) no 1_455
O1 C15 3.348(3) no 2_567
O1 C16 3.396(3) no 2_567
C1 C1 3.521(3) no 2_566
C3 C6 3.564(3) no 2_666
C6 O1 3.421(3) no 1_655
C6 C3 3.564(3) no 2_666
C7 O1 3.254(3) no 1_655
C7 C11 3.463(3) no 2_667
C11 C7 3.463(3) no 2_667
C13 C15 3.448(3) no 2_567
C15 O1 3.348(3) no 2_567
C15 C13 3.448(3) no 2_567
C16 O1 3.396(3) no 2_567
O1 H1 2.5423 no .
O1 H2 2.6133 no .
O1 H21 2.6553 no .
N1 H3 2.6230 no .
N1 H4 3.2978 no .
N1 H6 3.5869 no .
N1 H7 2.5507 no .
N1 H11 2.6204 no .
N1 H18 2.8156 no .
N2 H5 2.5845 no .
N2 H6 2.8161 no .
N2 H8 2.5082 no .
C1 H5 3.3642 no .
C1 H6 2.8414 no .
C1 H7 2.8650 no .
C2 H7 2.8751 no .
C3 H1 3.3819 no .
C3 H2 2.7153 no .
C3 H16 2.9682 no .
C3 H17 2.5527 no .
C4 H2 3.1740 no .
C4 H3 2.8314 no .
C4 H4 3.3832 no .
C4 H8 2.7006 no .
C4 H12 2.5602 no .
C4 H13 2.5848 no .
C4 H14 3.2288 no .
C4 H15 3.2776 no .
C4 H16 2.6306 no .
C4 H17 2.6954 no .
C4 H18 3.4223 no .
C5 H3 2.6052 no .
C5 H5 2.8125 no .
C5 H6 3.3027 no .
C5 H9 3.2629 no .
C5 H11 3.2526 no .
C5 H12 2.6659 no .
C5 H13 3.4001 no .
C5 H18 3.0203 no .
C6 H3 3.4242 no .
C6 H5 3.4229 no .
C6 H7 3.2389 no .
C6 H10 3.2398 no .
C6 H12 2.7485 no .
C7 H11 3.2341 no .
C8 H8 3.2340 no .
C9 H3 3.2655 no .
C9 H9 3.2350 no .
C9 H18 3.3730 no .
C10 H1 3.0300 no .
C10 H2 3.1904 no .
C10 H3 2.5003 no .
C10 H7 2.6387 no .
C10 H8 3.2277 no .
C10 H10 3.2451 no .
C10 H18 2.7237 no .
C11 H7 2.4502 no .
C11 H8 2.9734 no .
C11 H15 2.5057 no .
C11 H16 2.6059 no .
C11 H17 3.2025 no .
C11 H18 3.5929 no .
C12 H5 2.8019 no .
C12 H6 2.6961 no .
C12 H7 2.7873 no .
C12 H12 3.2032 no .
C12 H13 2.5812 no .
C12 H14 2.5319 no .
C13 H1 2.6113 no .
C13 H2 2.6163 no .
C13 H7 3.4545 no .
C13 H11 2.8703 no .
C13 H18 2.6984 no .
C13 H21 2.6003 no .
C14 H11 2.9392 no .
C14 H19 3.2439 no .
C14 H20 3.2395 no .
C15 H11 3.4941 no .
C15 H21 3.2302 no .
C16 H20 3.2258 no .
C16 H22 3.1908 no .
C16 H23 3.0405 no .
C16 H24 2.5603 no .
C17 H18 3.2476 no .
C17 H21 3.2465 no .
C18 H19 3.2276 no .
C18 H22 2.6863 no .
C18 H23 2.8580 no .
C18 H24 3.2865 no .
C19 H11 3.4351 no .
C19 H18 3.2303 no .
C20 H19 2.6583 no .
C20 H20 2.6700 no .
H1 H3 2.3495 no .
H1 H4 2.2793 no .
H2 H3 2.8002 no .
H2 H4 2.3626 no .
H2 H6 2.6600 no .
H2 H7 2.7830 no .
H3 H5 2.2692 no .
H3 H6 2.8098 no .
H3 H7 3.3181 no .
H4 H5 2.3927 no .
H4 H6 2.2719 no .
H5 H7 2.8136 no .
H5 H8 3.3926 no .
H5 H16 3.1905 no .
H5 H17 2.2756 no .
H6 H7 2.2596 no .
H6 H16 2.5635 no .
H6 H17 2.3821 no .
H7 H8 3.4816 no .
H7 H12 2.6472 no .
H7 H13 2.2705 no .
H7 H14 3.3620 no .
H7 H15 3.5935 no .
H7 H16 2.6206 no .
H7 H17 3.1867 no .
H7 H18 2.8761 no .
H8 H9 2.3168 no .
H8 H12 2.5726 no .
H8 H14 3.3681 no .
H9 H10 2.3212 no .
H10 H11 2.3136 no .
H12 H15 3.3830 no .
H12 H16 3.4830 no .
H12 H18 3.0582 no .
H13 H15 2.8019 no .
H13 H16 2.4494 no .
H13 H17 3.4746 no .
H13 H18 3.3282 no .
H14 H15 2.2883 no .
H14 H16 2.8753 no .
H14 H17 3.3897 no .
H18 H19 2.3080 no .
H19 H22 3.4190 no .
H19 H23 3.1661 no .
H19 H24 2.3676 no .
H20 H21 2.2978 no .
H20 H22 2.5782 no .
H20 H23 2.8697 no .
H20 H24 3.5609 no .
O1 H4 3.1490 no 2_566
O1 H8 2.8885 no 1_455
O1 H9 2.5622 no 1_455
O1 H13 3.4419 no 2_567
O1 H18 3.0081 no 2_567
O1 H19 3.0863 no 2_567
O1 H20 3.4852 no 2_557
N2 H3 3.4312 no 2_666
N2 H19 3.0386 no 2_667
C1 H1 3.1808 no 2_566
C1 H2 3.2093 no 2_566
C1 H4 3.0984 no 2_566
C2 H1 3.3196 no 2_566
C2 H2 3.3545 no 2_566
C2 H5 3.2526 no 2_666
C2 H8 3.1418 no 2_666
C2 H24 3.5033 no 1_554
C3 H3 3.4954 no 2_666
C3 H5 3.1566 no 2_666
C3 H8 3.4160 no 2_666
C4 H5 3.5923 no 2_666
C5 H5 3.1707 no 2_666
C6 H4 3.1675 no 2_666
C6 H5 2.8975 no 2_666
C6 H12 3.2116 no 2_667
C6 H13 3.5950 no 2_667
C6 H14 3.4968 no 2_667
C7 H5 3.4005 no 2_666
C7 H12 3.4230 no 2_667
C7 H13 3.2200 no 2_667
C7 H14 3.1765 no 2_667
C7 H22 3.5214 no 2_657
C8 H10 3.2008 no 2_657
C8 H14 3.4502 no 1_545
C8 H14 3.2913 no 2_667
C8 H15 3.1730 no 1_545
C9 H10 3.3826 no 2_657
C9 H15 3.0978 no 1_545
C11 H9 3.5309 no 2_667
C11 H12 3.2161 no 2_667
C11 H19 3.1301 no 2_667
C12 H11 3.2877 no 1_565
C12 H19 3.5760 no 2_667
C12 H22 3.1259 no 1_564
C12 H24 3.4476 no 1_564
C12 H24 3.3791 no 2_667
C13 H18 3.2423 no 2_567
C14 H18 3.3831 no 2_567
C15 H14 3.2636 no 2_667
C16 H2 2.9786 no 2_567
C16 H8 3.5668 no 2_667
C16 H10 3.2650 no 2_657
C16 H14 2.9860 no 2_667
C17 H2 3.2002 no 2_567
C17 H7 3.5746 no 2_567
C17 H9 3.5453 no 2_657
C17 H10 3.1482 no 2_657
C18 H7 3.2973 no 2_567
C18 H9 3.0724 no 2_657
C18 H10 3.4419 no 2_657
C18 H13 3.5437 no 2_567
C18 H16 3.1826 no 2_567
C18 H21 3.5220 no 2_557
C19 H7 3.3248 no 2_567
C19 H9 3.5907 no 2_657
C19 H13 3.0196 no 2_567
C19 H21 2.9474 no 2_557
C20 H1 3.2783 no 1_556
C20 H2 3.4631 no 2_567
C20 H15 3.5159 no 2_667
C20 H16 3.2612 no 1_546
C20 H17 3.2804 no 1_546
C20 H23 3.5380 no 2_558
H1 C1 3.1808 no 2_566
H1 C2 3.3196 no 2_566
H1 C20 3.2783 no 1_554
H1 H1 3.1172 no 2_566
H1 H2 2.7186 no 2_566
H1 H4 2.6788 no 2_566
H1 H6 3.5744 no 2_566
H1 H23 2.7331 no 1_554
H1 H24 2.9650 no 1_554
H2 C1 3.2093 no 2_566
H2 C2 3.3545 no 2_566
H2 C16 2.9786 no 2_567
H2 C17 3.2002 no 2_567
H2 C20 3.4631 no 2_567
H2 H1 2.7186 no 2_566
H2 H2 3.1751 no 2_566
H2 H4 2.6404 no 2_566
H2 H19 2.8780 no 2_567
H2 H23 3.0904 no 2_567
H2 H24 3.5282 no 2_567
H3 N2 3.4312 no 2_666
H3 C3 3.4954 no 2_666
H3 H5 2.5869 no 2_666
H3 H8 3.1811 no 2_666
H3 H17 3.0250 no 2_666
H3 H19 3.4729 no 1_554
H3 H24 3.0199 no 1_554
H4 O1 3.1490 no 2_566
H4 C1 3.0984 no 2_566
H4 C6 3.1675 no 2_666
H4 H1 2.6788 no 2_566
H4 H2 2.6404 no 2_566
H4 H8 2.5195 no 2_666
H4 H19 2.9176 no 1_554
H4 H24 3.3538 no 1_554
H5 C2 3.2526 no 2_666
H5 C3 3.1566 no 2_666
H5 C4 3.5923 no 2_666
H5 C5 3.1707 no 2_666
H5 C6 2.8975 no 2_666
H5 C7 3.4005 no 2_666
H5 H3 2.5869 no 2_666
H5 H5 2.5181 no 2_666
H5 H8 2.9323 no 2_666
H6 H1 3.5744 no 2_566
H6 H22 2.8085 no 1_564
H6 H23 2.8645 no 2_567
H7 C17 3.5746 no 2_567
H7 C18 3.2973 no 2_567
H7 C19 3.3248 no 2_567
H7 H20 3.5998 no 2_567
H8 O1 2.8885 no 1_655
H8 C2 3.1418 no 2_666
H8 C3 3.4160 no 2_666
H8 C16 3.5668 no 2_667
H8 H3 3.1811 no 2_666
H8 H4 2.5195 no 2_666
H8 H5 2.9323 no 2_666
H8 H12 3.2630 no 2_667
H8 H19 2.7193 no 2_667
H9 O1 2.5622 no 1_655
H9 C11 3.5309 no 2_667
H9 C17 3.5453 no 2_657
H9 C18 3.0724 no 2_657
H9 C19 3.5907 no 2_657
H9 H12 3.5987 no 2_667
H9 H13 3.0392 no 2_667
H9 H14 3.4048 no 2_667
H9 H20 2.8949 no 2_657
H9 H21 3.1536 no 1_655
H9 H22 3.2947 no 2_657
H10 C8 3.2008 no 2_657
H10 C9 3.3826 no 2_657
H10 C16 3.2650 no 2_657
H10 C17 3.1482 no 2_657
H10 C18 3.4419 no 2_657
H10 H10 2.9367 no 2_657
H10 H11 3.2655 no 2_657
H10 H14 2.7207 no 1_545
H10 H14 3.5845 no 2_667
H10 H15 2.8830 no 1_545
H10 H19 3.5977 no 2_657
H10 H22 3.4333 no 2_657
H11 C12 3.2877 no 1_545
H11 H10 3.2655 no 2_657
H11 H13 3.3104 no 1_545
H11 H14 3.1508 no 1_545
H11 H15 2.7333 no 1_545
H11 H16 2.9877 no 1_545
H12 C6 3.2116 no 2_667
H12 C7 3.4230 no 2_667
H12 C11 3.2161 no 2_667
H12 H8 3.2630 no 2_667
H12 H9 3.5987 no 2_667
H12 H12 2.2903 no 2_667
H12 H14 3.4740 no 2_667
H12 H18 3.3272 no 2_667
H12 H19 3.2166 no 2_667
H13 O1 3.4419 no 2_567
H13 C6 3.5950 no 2_667
H13 C7 3.2200 no 2_667
H13 C18 3.5437 no 2_567
H13 C19 3.0196 no 2_567
H13 H9 3.0392 no 2_667
H13 H11 3.3104 no 1_565
H13 H21 2.6582 no 2_567
H14 C6 3.4968 no 2_667
H14 C7 3.1765 no 2_667
H14 C8 3.4502 no 1_565
H14 C8 3.2913 no 2_667
H14 C15 3.2636 no 2_667
H14 C16 2.9860 no 2_667
H14 H9 3.4048 no 2_667
H14 H10 2.7207 no 1_565
H14 H10 3.5845 no 2_667
H14 H11 3.1508 no 1_565
H14 H12 3.4740 no 2_667
H14 H18 3.1716 no 2_667
H14 H19 2.6846 no 2_667
H15 C8 3.1730 no 1_565
H15 C9 3.0978 no 1_565
H15 C20 3.5159 no 2_667
H15 H10 2.8830 no 1_565
H15 H11 2.7333 no 1_565
H15 H17 3.4878 no 2_676
H15 H19 3.2023 no 2_667
H15 H22 3.5878 no 2_667
H15 H24 3.5268 no 1_564
H15 H24 2.8214 no 2_667
H16 C18 3.1826 no 2_567
H16 C20 3.2612 no 1_564
H16 H11 2.9877 no 1_565
H16 H20 2.7435 no 2_567
H16 H21 3.5466 no 2_567
H16 H22 2.7795 no 1_564
H16 H23 3.3177 no 1_564
H16 H24 3.1651 no 1_564
H17 C20 3.2804 no 1_564
H17 H3 3.0250 no 2_666
H17 H15 3.4878 no 2_676
H17 H22 2.6249 no 1_564
H17 H24 3.0997 no 1_564
H17 H24 3.2483 no 2_667
H18 O1 3.0081 no 2_567
H18 C13 3.2423 no 2_567
H18 C14 3.3831 no 2_567
H18 H12 3.3272 no 2_667
H18 H14 3.1716 no 2_667
H19 O1 3.0863 no 2_567
H19 N2 3.0386 no 2_667
H19 C11 3.1301 no 2_667
H19 C12 3.5760 no 2_667
H19 H2 2.8780 no 2_567
H19 H3 3.4729 no 1_556
H19 H4 2.9176 no 1_556
H19 H8 2.7193 no 2_667
H19 H10 3.5977 no 2_657
H19 H12 3.2166 no 2_667
H19 H14 2.6846 no 2_667
H19 H15 3.2023 no 2_667
H20 O1 3.4852 no 2_557
H20 H7 3.5998 no 2_567
H20 H9 2.8949 no 2_657
H20 H16 2.7435 no 2_567
H20 H21 3.3903 no 2_557
H20 H23 3.1163 no 2_558
H21 C18 3.5220 no 2_557
H21 C19 2.9474 no 2_557
H21 H9 3.1536 no 1_455
H21 H13 2.6582 no 2_567
H21 H16 3.5466 no 2_567
H21 H20 3.3903 no 2_557
H21 H21 2.3380 no 2_557
H22 C7 3.5214 no 2_657
H22 C12 3.1259 no 1_546
H22 H6 2.8085 no 1_546
H22 H9 3.2947 no 2_657
H22 H10 3.4333 no 2_657
H22 H15 3.5878 no 2_667
H22 H16 2.7795 no 1_546
H22 H17 2.6249 no 1_546
H22 H23 3.0787 no 2_558
H23 C20 3.5380 no 2_558
H23 H1 2.7331 no 1_556
H23 H2 3.0904 no 2_567
H23 H6 2.8645 no 2_567
H23 H16 3.3177 no 1_546
H23 H20 3.1163 no 2_558
H23 H22 3.0787 no 2_558
H23 H23 3.1655 no 2_558
H24 C2 3.5033 no 1_556
H24 C12 3.4476 no 1_546
H24 C12 3.3791 no 2_667
H24 H1 2.9650 no 1_556
H24 H2 3.5282 no 2_567
H24 H3 3.0199 no 1_556
H24 H4 3.3538 no 1_556
H24 H15 3.5268 no 1_546
H24 H15 2.8214 no 2_667
H24 H16 3.1651 no 1_546
H24 H17 3.0997 no 1_546
H24 H17 3.2483 no 2_667

loop_
_geom_torsion_atom_site_label_1
_geom_torsion_atom_site_label_2
_geom_torsion_atom_site_label_3
_geom_torsion_atom_site_label_4
_geom_torsion
_geom_torsion_publ_flag
C1 N1 C10 C5 64.4(3) no
C1 N1 C10 C9 -112.8(2) no
C10 N1 C1 C2 -15.9(3) no
C1 N1 C13 O1 4.5(3) no
C1 N1 C13 C14 -173.48(16) no
C13 N1 C1 C2 -179.82(17) no
C10 N1 C13 O1 -158.74(18) no
C10 N1 C13 C14 23.3(3) no
C13 N1 C10 C5 -132.67(19) no
C13 N1 C10 C9 50.1(3) no
C11 N2 C4 C3 162.76(12) no
C11 N2 C4 C5 -74.15(16) no
C12 N2 C4 C3 40.40(19) no
C12 N2 C4 C5 163.50(14) no
N1 C1 C2 C3 -66.0(3) no
C1 C2 C3 C4 48.7(3) no
C2 C3 C4 N2 164.06(14) no
C2 C3 C4 C5 39.9(2) no
N2 C4 C5 C6 -21.7(3) no
N2 C4 C5 C10 162.00(13) no
C3 C4 C5 C6 103.6(2) no
C3 C4 C5 C10 -72.72(19) no
C4 C5 C6 C7 -176.86(14) no
C4 C5 C10 N1 -1.2(3) no
C4 C5 C10 C9 176.09(15) no
C6 C5 C10 N1 -177.66(15) no
C6 C5 C10 C9 -0.4(3) no
C10 C5 C6 C7 -0.5(3) no
C5 C6 C7 C8 0.6(3) no
C6 C7 C8 C9 0.2(3) no
C7 C8 C9 C10 -1.1(3) no
C8 C9 C10 N1 178.40(17) no
C8 C9 C10 C5 1.2(3) no
O1 C13 C14 C15 -138.13(19) no
O1 C13 C14 C19 38.7(3) no
N1 C13 C14 C15 39.8(3) no
N1 C13 C14 C19 -143.30(17) no
C13 C14 C15 C16 179.14(15) no
C13 C14 C19 C18 179.33(15) no
C15 C14 C19 C18 -3.6(3) no
C19 C14 C15 C16 2.3(3) no
C14 C15 C16 C17 0.3(3) no
C15 C16 C17 C18 -1.5(3) no
C15 C16 C17 C20 177.97(15) no
C16 C17 C18 C19 0.1(3) no
C20 C17 C18 C19 -179.33(18) no
C17 C18 C19 C14 2.5(3) no
